data_1521909
loop_
_publ_author_name
'Schujman, S. B.'
'Nolas, G. S.'
'Ulutagay, M.'
'Young, R. A.'
'Lind, C.'
'Slack, G. A.'
'Patschke, R.'
'Wilkinson, A. P.'
'Kanatzidis, M. G.'
'Hwu, S.-J.'

_publ_section_title
;
 Structural analysis of Sr~8~Ga~16~Ge~30~ clathrate compound
;
_journal_issue 3
_journal_name_full 'Journal of Applied Physics'
_journal_page_first 1529
_journal_page_last 1533
_journal_paper_doi 10.1063/1.372044
_journal_volume 87
_journal_year 2000
_chemical_formula_sum 'Ga16 Ge30 Sr8'
_chemical_name_systematic 'Sr8 Ga16 Ge30'
_space_group_IT_number 223
_symmetry_space_group_name_Hall '-P 4n 2 3'
_symmetry_space_group_name_H-M 'P m -3 n'
_cell_angle_alpha 90
_cell_angle_beta 90
_cell_angle_gamma 90
_cell_formula_units_Z 1
_cell_length_a 10.7341
_cell_length_b 10.7341
_cell_length_c 10.7341
_cell_volume 1236.793
_citation_journal_id_ASTM JAPIAU
_cod_data_source_file Schujman_JAPIAU_2000_1448.cif
_cod_data_source_block Ga16Ge30Sr8
_cod_database_code 1521909

loop_
_symmetry_equiv_pos_as_xyz
x,y,z
-y+1/2,x+1/2,z+1/2
-x,-y,z
y+1/2,-x+1/2,z+1/2
x,-y,-z
y+1/2,x+1/2,-z+1/2
-x,y,-z
-y+1/2,-x+1/2,-z+1/2
z,x,y
-x+1/2,z+1/2,y+1/2
-z,-x,y
x+1/2,-z+1/2,y+1/2
z,-x,-y
x+1/2,z+1/2,-y+1/2
-z,x,-y
-x+1/2,-z+1/2,-y+1/2
y,z,x
y,-z,-x
z+1/2,y+1/2,-x+1/2
-y,z,-x
-z+1/2,-y+1/2,-x+1/2
-y,-z,x
z+1/2,-y+1/2,x+1/2
-z+1/2,y+1/2,x+1/2
-x,-y,-z
y-1/2,-x-1/2,-z-1/2
x,y,-z
-y-1/2,x-1/2,-z-1/2
-x,y,z
-y-1/2,-x-1/2,z-1/2
x,-y,z
y-1/2,x-1/2,z-1/2
-z,-x,-y
x-1/2,-z-1/2,-y-1/2
z,x,-y
-x-1/2,z-1/2,-y-1/2
-z,x,y
-x-1/2,-z-1/2,y-1/2
z,-x,y
x-1/2,z-1/2,y-1/2
-y,-z,-x
-y,z,x
-z-1/2,-y-1/2,x-1/2
y,-z,x
z-1/2,y-1/2,x-1/2
y,z,-x
-z-1/2,y-1/2,-x-1/2
z-1/2,-y-1/2,-x-1/2

loop_
_atom_site_label
_atom_site_type_symbol
_atom_site_fract_x
_atom_site_fract_y
_atom_site_fract_z
_atom_site_occupancy
_atom_site_U_iso_or_equiv
Ga3 Ga 0 0.3098 0.1158 0.3479 0.0
Ge2 Ge 0.1847 0.1847 0.1847 0.6525 0.0
Ge3 Ge 0 0.3098 0.1158 0.6521 0.0
Ge1 Ge 0.25 0 0.5 0.6517 0.0
Sr2 Sr 0.25 0.5 0 1 0.0
Ga2 Ga 0.1847 0.1847 0.1847 0.3475 0.0
Sr1 Sr 0 0 0 1 0.0
Ga1 Ga 0.25 0 0.5 0.3483 0.0
